data_7005209
loop_
_publ_author_name
'Tandon, Santokh S.'
'Dawe, Louise N.'
'Milway, Victoria A.'
'Collins, Julie L.'
'Thompson, Laurence K.'

_publ_section_title
;
 Linear copper ?chain? complexes with bulky tritopic hydrazone
 ligands?structural and magnetic studies
;
_journal_issue 19
_journal_name_full 'Dalton Transactions'
_journal_page_first 1948
_journal_paper_doi 10.1039/B618067A
_journal_year 2007
_chemical_formula_sum 'C35.5 H31.5 Cl2 Cu2 N8.5 O11.5'
_chemical_formula_weight 959.19
_chemical_name_systematic
;
?
;
_space_group_IT_number 14
_symmetry_cell_setting monoclinic
_symmetry_space_group_name_Hall '-P 2ybc'
_symmetry_space_group_name_H-M 'P 1 21/c 1'
_atom_sites_solution_hydrogens geom
_atom_sites_solution_primary direct
_atom_sites_solution_secondary difmap
_audit_creation_method SHELXL-97
_cell_angle_alpha 90.00
_cell_angle_beta 106.994(4)
_cell_angle_gamma 90.00
_cell_formula_units_Z 4
_cell_length_a 13.310(3)
_cell_length_b 16.369(3)
_cell_length_c 18.756(4)
_cell_measurement_reflns_used 15150
_cell_measurement_temperature 153(2)
_cell_measurement_theta_max 30.7845
_cell_measurement_theta_min 2.0266
_cell_volume 3908.0(14)
_computing_cell_refinement 'CrystalClear (Rigaku/MSC Inc., 2005)'
_computing_data_collection 'CrystalClear (Rigaku/MSC Inc., 2005)'
_computing_data_reduction 'CrystalClear (Rigaku/MSC Inc., 2005)'
_computing_molecular_graphics 'CrystalStructure 3.7.0(Rigaku/MSC Inc.,2005)'
_computing_publication_material 'CrystalClear (Rigaku/MSC Inc., 2005)'
_computing_structure_refinement 'SHELXL-97 (Sheldrick, 1997)'
_computing_structure_solution 'SIR92 (Altomare et al, 1994)'
_diffrn_ambient_temperature 153(2)
_diffrn_detector_area_resol_mean 14.63
_diffrn_measured_fraction_theta_full 0.996
_diffrn_measured_fraction_theta_max 0.996
_diffrn_measurement_device_type 'Rigaku Saturn'
_diffrn_measurement_method \w
_diffrn_radiation_monochromator graphite
_diffrn_radiation_source 'fine-focus sealed tube'
_diffrn_radiation_type MoK\a
_diffrn_radiation_wavelength 0.71070
_diffrn_reflns_av_R_equivalents 0.0552
_diffrn_reflns_av_sigmaI/netI 0.0419
_diffrn_reflns_limit_h_max 17
_diffrn_reflns_limit_h_min -17
_diffrn_reflns_limit_k_max 20
_diffrn_reflns_limit_k_min -20
_diffrn_reflns_limit_l_max 24
_diffrn_reflns_limit_l_min -24
_diffrn_reflns_number 36349
_diffrn_reflns_theta_full 27.50
_diffrn_reflns_theta_max 27.50
_diffrn_reflns_theta_min 2.03
_exptl_absorpt_coefficient_mu 1.298
_exptl_absorpt_correction_T_max 0.9090
_exptl_absorpt_correction_T_min 0.7380
_exptl_absorpt_correction_type numerical
_exptl_crystal_colour Green
_exptl_crystal_density_diffrn 1.630
_exptl_crystal_density_method 'not measured'
_exptl_crystal_description Prism
_exptl_crystal_F_000 1952
_exptl_crystal_size_max 0.36
_exptl_crystal_size_mid 0.35
_exptl_crystal_size_min 0.12
_refine_diff_density_max 1.062
_refine_diff_density_min -0.790
_refine_diff_density_rms 0.125
_refine_ls_extinction_coef 0.0021(4)
_refine_ls_extinction_expression Fc^*^=kFc[1+0.001xFc^2^\l^3^/sin(2\q)]^-1/4^
_refine_ls_extinction_method SHELXL
_refine_ls_goodness_of_fit_ref 1.105
_refine_ls_hydrogen_treatment constr
_refine_ls_matrix_type full
_refine_ls_number_parameters 558
_refine_ls_number_reflns 8934
_refine_ls_number_restraints 0
_refine_ls_restrained_S_all 1.105
_refine_ls_R_factor_all 0.0806
_refine_ls_R_factor_gt 0.0760
_refine_ls_shift/su_max 0.001
_refine_ls_shift/su_mean 0.000
_refine_ls_structure_factor_coef Fsqd
_refine_ls_weighting_details 'calc w=1/[\s^2^(Fo^2^)+(0.0990P)^2^+10.1671P] where P=(Fo^2^+2Fc^2^)/3'
_refine_ls_weighting_scheme calc
_refine_ls_wR_factor_gt 0.2046
_refine_ls_wR_factor_ref 0.2088
_reflns_number_gt 8239
_reflns_number_total 8934
_reflns_threshold_expression >2sigma(I)
_cod_data_source_file B618067A.txt
_cod_data_source_block shelxl_(4)
_cod_depositor_comments
;
The following automatic conversions were performed:
'_exptl_absorpt_correction_type' value 'Numerical' changed to 'numerical'
according to '/home/saulius/struct/CIF-dictionaries/cif_core.dic'
dictionary named 'cif_core.dic' version 2.4.1 from 2010-06-29.

Automatic conversion script
Id: cif_fix_enum 1527 2010-12-29 10:47:43Z saulius 
;
_cod_original_cell_volume 3908.0(13)
_cod_original_sg_symbol_H-M 'P 21/c'
_cod_original_formula_sum 'C35.50 H31.50 Cl2 Cu2 N8.50 O11.50'
_cod_database_code 7005209

loop_
_symmetry_equiv_pos_as_xyz
'x, y, z'
'-x, y+1/2, -z+1/2'
'-x, -y, -z'
'x, -y-1/2, z-1/2'

loop_
_atom_site_label
_atom_site_type_symbol
_atom_site_fract_x
_atom_site_fract_y
_atom_site_fract_z
_atom_site_U_iso_or_equiv
_atom_site_adp_type
_atom_site_occupancy
_atom_site_symmetry_multiplicity
_atom_site_calc_flag
_atom_site_refinement_flags
_atom_site_disorder_assembly
_atom_site_disorder_group
Cu1 Cu 0.99968(4) 0.30742(3) 0.37169(3) 0.02988(17) Uani 1 1 d . . .
Cu2 Cu 1.00134(4) 0.32824(4) 0.11415(3) 0.03385(17) Uani 1 1 d . . .
Cl1 Cl 0.93795(11) 0.03366(8) 0.32406(7) 0.0483(3) Uani 1 1 d . . .
Cl2 Cl 0.48290(14) 0.10251(13) 0.29194(15) 0.0872(7) Uani 1 1 d . . .
O1 O 1.0910(3) 0.1571(2) 0.54919(17) 0.0368(7) Uani 1 1 d . . .
O2 O 1.1007(3) 0.2564(2) 0.18955(16) 0.0359(7) Uani 1 1 d . . .
O3 O 1.0080(4) 0.0375(4) 0.3992(3) 0.0766(14) Uani 1 1 d . . .
O4 O 0.9937(6) 0.0553(4) 0.2743(3) 0.100(2) Uani 1 1 d . . .
O5 O 0.8567(5) 0.0895(4) 0.3204(3) 0.099(2) Uani 1 1 d . . .
O6 O 0.9012(5) -0.0472(3) 0.3125(4) 0.0900(18) Uani 1 1 d . . .
O7 O 0.5736(4) 0.0812(4) 0.2698(4) 0.0932(19) Uani 1 1 d . . .
O8 O 0.3907(5) 0.1054(5) 0.2295(4) 0.109(2) Uani 1 1 d . . .
O9 O 0.4638(5) 0.0406(4) 0.3421(4) 0.101(2) Uani 1 1 d . . .
O10 O 0.4993(6) 0.1777(4) 0.3327(6) 0.141(4) Uani 1 1 d . . .
O11 O 1.4559(8) 0.3678(10) 0.0722(10) 0.111(6) Uani 0.50 1 d P . .
O12 O 1.1616(4) 0.3883(3) 0.4025(3) 0.0638(12) Uani 1 1 d . . .
N1 N 0.9282(3) 0.4037(2) 0.39324(19) 0.0303(7) Uani 1 1 d . . .
N2 N 0.9465(3) 0.2757(2) 0.51427(19) 0.0308(7) Uani 1 1 d . . .
N3 N 1.0133(3) 0.2644(2) 0.47131(19) 0.0315(8) Uani 1 1 d . . .
N4 N 1.0993(3) 0.2212(2) 0.37406(19) 0.0316(7) Uani 1 1 d . . .
N5 N 0.9927(3) 0.2970(2) 0.26043(17) 0.0291(7) Uani 1 1 d . . .
N6 N 0.9345(3) 0.3298(2) 0.19300(19) 0.0309(7) Uani 1 1 d . . .
N7 N 0.8681(3) 0.3854(2) 0.0617(2) 0.0335(8) Uani 1 1 d . . .
N8 N 1.3781(9) 0.3239(7) 0.1406(7) 0.064(3) Uani 0.50 1 d P . .
N9 N 1.3108(13) 0.3885(10) 0.3669(9) 0.089(4) Uiso 0.50 1 d P . .
N10 N 1.3403(15) 0.4206(11) 0.4200(11) 0.100(5) Uiso 0.50 1 d P . .
C1 C 0.9334(4) 0.4710(3) 0.3529(2) 0.0355(9) Uani 1 1 d . . .
H1 H 0.9635 0.4665 0.3129 0.043 Uiso 1 1 calc R . .
C2 C 0.8969(4) 0.5456(3) 0.3674(3) 0.0421(11) Uani 1 1 d . . .
H2 H 0.9018 0.5919 0.3381 0.050 Uiso 1 1 calc R . .
C3 C 0.8529(5) 0.5526(3) 0.4251(3) 0.0455(12) Uani 1 1 d . . .
H3 H 0.8276 0.6038 0.4363 0.055 Uiso 1 1 calc R . .
C4 C 0.8461(4) 0.4840(3) 0.4664(3) 0.0392(10) Uani 1 1 d . . .
H4 H 0.8142 0.4877 0.5054 0.047 Uiso 1 1 calc R . .
C5 C 0.8857(3) 0.4097(3) 0.4510(2) 0.0312(8) Uani 1 1 d . . .
C6 C 0.8856(3) 0.3386(3) 0.5011(2) 0.0310(8) Uani 1 1 d . . .
C7 C 0.8047(4) 0.3384(3) 0.5429(2) 0.0338(9) Uani 1 1 d . . .
C8 C 0.8141(4) 0.3833(4) 0.6072(3) 0.0438(11) Uani 1 1 d . . .
H5 H 0.8753 0.4151 0.6283 0.053 Uiso 1 1 calc R . .
C9 C 0.7333(4) 0.3818(4) 0.6412(3) 0.0500(13) Uani 1 1 d . . .
H6 H 0.7399 0.4126 0.6852 0.060 Uiso 1 1 calc R . .
C10 C 0.6447(4) 0.3360(4) 0.6111(3) 0.0522(14) Uani 1 1 d . . .
H7 H 0.5894 0.3363 0.6336 0.063 Uiso 1 1 calc R . .
C11 C 0.6358(4) 0.2897(4) 0.5484(3) 0.0509(13) Uani 1 1 d . . .
H8 H 0.5755 0.2565 0.5287 0.061 Uiso 1 1 calc R . .
C12 C 0.7148(4) 0.2914(3) 0.5138(3) 0.0434(11) Uani 1 1 d . . .
H9 H 0.7075 0.2602 0.4698 0.052 Uiso 1 1 calc R . .
C13 C 1.0784(4) 0.2008(3) 0.4925(2) 0.0332(9) Uani 1 1 d . . .
C14 C 1.1395(4) 0.1830(3) 0.4383(2) 0.0340(9) Uani 1 1 d . . .
C15 C 1.2271(4) 0.1352(4) 0.4501(3) 0.0477(13) Uani 1 1 d . . .
H10 H 1.2561 0.1077 0.4961 0.057 Uiso 1 1 calc R . .
C16 C 1.2725(4) 0.1283(4) 0.3919(3) 0.0496(13) Uani 1 1 d . . .
H11 H 1.3346 0.0969 0.3989 0.060 Uiso 1 1 calc R . .
C17 C 1.2275(4) 0.1670(3) 0.3237(3) 0.0412(11) Uani 1 1 d . . .
H12 H 1.2570 0.1615 0.2835 0.049 Uiso 1 1 calc R . .
C18 C 1.1395(4) 0.2133(3) 0.3167(2) 0.0329(9) Uani 1 1 d . . .
C19 C 1.0756(3) 0.2587(3) 0.2498(2) 0.0319(9) Uani 1 1 d . . .
C20 C 0.8394(4) 0.3553(3) 0.1788(2) 0.0316(9) Uani 1 1 d . . .
C21 C 0.7755(3) 0.3491(3) 0.2311(2) 0.0317(8) Uani 1 1 d . . .
C22 C 0.7725(4) 0.2744(3) 0.2665(2) 0.0350(9) Uani 1 1 d . . .
H13 H 0.8146 0.2300 0.2594 0.042 Uiso 1 1 calc R . .
C23 C 0.7077(4) 0.2651(3) 0.3121(3) 0.0428(11) Uani 1 1 d . . .
H14 H 0.7036 0.2138 0.3349 0.051 Uiso 1 1 calc R . .
C24 C 0.6496(4) 0.3303(4) 0.3243(3) 0.0505(13) Uani 1 1 d . . .
H15 H 0.6059 0.3237 0.3559 0.061 Uiso 1 1 calc R . .
C25 C 0.6538(4) 0.4049(4) 0.2915(3) 0.0482(12) Uani 1 1 d . . .
H16 H 0.6143 0.4495 0.3014 0.058 Uiso 1 1 calc R . .
C26 C 0.7159(4) 0.4153(3) 0.2437(3) 0.0377(10) Uani 1 1 d . . .
H17 H 0.7177 0.4663 0.2200 0.045 Uiso 1 1 calc R . .
C27 C 0.7979(4) 0.3871(3) 0.1020(2) 0.0336(9) Uani 1 1 d . . .
C28 C 0.6953(4) 0.4115(3) 0.0703(3) 0.0412(10) Uani 1 1 d . . .
H18 H 0.6468 0.4114 0.0987 0.049 Uiso 1 1 calc R . .
C29 C 0.6640(5) 0.4362(4) -0.0037(3) 0.0478(12) Uani 1 1 d . . .
H19 H 0.5936 0.4531 -0.0264 0.057 Uiso 1 1 calc R . .
C30 C 0.7352(5) 0.4363(4) -0.0439(3) 0.0490(13) Uani 1 1 d . . .
H20 H 0.7151 0.4536 -0.0944 0.059 Uiso 1 1 calc R . .
C31 C 0.8383(4) 0.4102(3) -0.0089(3) 0.0420(11) Uani 1 1 d . . .
H21 H 0.8881 0.4104 -0.0363 0.050 Uiso 1 1 calc R . .
C32 C 1.4327(10) 0.3685(15) 0.1111(9) 0.078(5) Uani 0.50 1 d P . .
H22 H 1.4547 0.4168 0.1396 0.093 Uiso 0.50 1 calc PR . .
C33 C 1.3393(17) 0.2501(11) 0.1118(10) 0.100(6) Uani 0.50 1 d P . .
H23 H 1.3866 0.2256 0.0863 0.120 Uiso 0.50 1 calc PR . .
H24 H 1.2696 0.2576 0.0761 0.120 Uiso 0.50 1 calc PR . .
H25 H 1.3339 0.2140 0.1521 0.120 Uiso 0.50 1 calc PR . .
C34 C 1.3521(12) 0.3508(13) 0.2041(13) 0.107(8) Uani 0.50 1 d P . .
H26 H 1.2848 0.3268 0.2045 0.128 Uiso 0.50 1 calc PR . .
H27 H 1.3464 0.4105 0.2030 0.128 Uiso 0.50 1 calc PR . .
H28 H 1.4070 0.3339 0.2490 0.128 Uiso 0.50 1 calc PR . .
C35 C 1.2216(8) 0.4048(5) 0.3658(6) 0.087(3) Uani 1 1 d . . .
C36 C 1.377(2) 0.3486(18) 0.4355(16) 0.129(8) Uiso 0.50 1 d P . .
C37 C 1.355(2) 0.4035(19) 0.4868(17) 0.137(9) Uiso 0.50 1 d P . .
C38 C 1.357(2) 0.4074(16) 0.3039(15) 0.122(7) Uiso 0.50 1 d P . .
C39 C 1.414(2) 0.4444(16) 0.3835(16) 0.129(8) Uiso 0.50 1 d P . .

loop_
_atom_site_aniso_label
_atom_site_aniso_U_11
_atom_site_aniso_U_22
_atom_site_aniso_U_33
_atom_site_aniso_U_23
_atom_site_aniso_U_13
_atom_site_aniso_U_12
Cu1 0.0356(3) 0.0377(3) 0.0204(3) 0.00193(19) 0.0145(2) 0.0045(2)
Cu2 0.0405(3) 0.0446(3) 0.0208(3) 0.0001(2) 0.0157(2) 0.0003(2)
Cl1 0.0630(8) 0.0432(7) 0.0441(7) 0.0024(5) 0.0242(6) 0.0108(6)
Cl2 0.0472(8) 0.0884(13) 0.1369(19) -0.0468(13) 0.0438(11) -0.0132(8)
O1 0.0423(17) 0.0497(19) 0.0236(14) 0.0075(13) 0.0179(13) 0.0117(14)
O2 0.0428(17) 0.0463(18) 0.0249(14) 0.0005(13) 0.0196(13) 0.0042(14)
O3 0.092(4) 0.079(3) 0.055(3) -0.005(3) 0.016(3) 0.011(3)
O4 0.145(6) 0.107(4) 0.077(4) -0.021(3) 0.078(4) -0.035(4)
O5 0.144(5) 0.107(4) 0.049(3) 0.015(3) 0.032(3) 0.088(4)
O6 0.080(4) 0.054(3) 0.121(5) 0.010(3) 0.006(3) -0.005(2)
O7 0.062(3) 0.124(5) 0.112(5) -0.007(4) 0.054(3) 0.011(3)
O8 0.076(4) 0.112(5) 0.135(6) -0.006(5) 0.026(4) 0.019(4)
O9 0.078(4) 0.128(5) 0.112(5) -0.059(4) 0.052(4) -0.053(4)
O10 0.112(5) 0.104(5) 0.243(10) -0.095(6) 0.109(6) -0.051(4)
O11 0.022(5) 0.119(10) 0.170(16) 0.061(11) -0.005(7) -0.004(5)
O12 0.062(3) 0.064(3) 0.081(3) -0.026(2) 0.044(2) -0.020(2)
N1 0.0357(18) 0.0345(18) 0.0229(15) 0.0003(14) 0.0123(14) -0.0007(14)
N2 0.0363(18) 0.0384(19) 0.0231(16) 0.0021(14) 0.0171(14) 0.0044(15)
N3 0.0370(18) 0.042(2) 0.0225(16) 0.0058(14) 0.0193(14) 0.0082(15)
N4 0.0371(18) 0.041(2) 0.0207(15) 0.0010(14) 0.0154(14) 0.0035(15)
N5 0.0366(18) 0.0398(19) 0.0138(14) 0.0022(13) 0.0119(13) 0.0033(14)
N6 0.0363(18) 0.0383(19) 0.0211(16) 0.0006(14) 0.0131(14) 0.0040(15)
N7 0.043(2) 0.038(2) 0.0224(16) 0.0008(14) 0.0128(15) -0.0034(15)
N8 0.055(6) 0.068(7) 0.058(6) 0.027(6) -0.001(5) -0.004(5)
C1 0.038(2) 0.041(2) 0.029(2) 0.0028(18) 0.0111(17) -0.0014(18)
C2 0.054(3) 0.038(2) 0.034(2) 0.006(2) 0.013(2) 0.000(2)
C3 0.061(3) 0.039(2) 0.041(3) 0.003(2) 0.022(2) 0.007(2)
C4 0.049(3) 0.039(2) 0.033(2) 0.0018(19) 0.019(2) 0.008(2)
C5 0.033(2) 0.040(2) 0.0236(18) -0.0002(17) 0.0131(16) 0.0030(17)
C6 0.035(2) 0.038(2) 0.0246(19) 0.0010(16) 0.0145(16) 0.0024(17)
C7 0.040(2) 0.038(2) 0.029(2) 0.0076(17) 0.0205(18) 0.0076(18)
C8 0.045(3) 0.058(3) 0.033(2) 0.001(2) 0.019(2) 0.007(2)
C9 0.054(3) 0.069(4) 0.037(2) 0.005(2) 0.028(2) 0.014(3)
C10 0.045(3) 0.072(4) 0.050(3) 0.016(3) 0.029(2) 0.015(3)
C11 0.041(3) 0.064(3) 0.054(3) 0.015(3) 0.022(2) 0.006(2)
C12 0.042(3) 0.053(3) 0.040(3) 0.004(2) 0.020(2) 0.000(2)
C13 0.036(2) 0.044(2) 0.0230(19) 0.0016(17) 0.0141(16) 0.0056(18)
C14 0.036(2) 0.045(2) 0.025(2) 0.0036(18) 0.0158(17) 0.0088(18)
C15 0.041(3) 0.074(4) 0.032(2) 0.011(2) 0.016(2) 0.025(2)
C16 0.045(3) 0.071(4) 0.040(3) 0.012(2) 0.023(2) 0.027(3)
C17 0.041(2) 0.059(3) 0.030(2) 0.002(2) 0.0204(19) 0.010(2)
C18 0.037(2) 0.045(2) 0.0215(18) -0.0003(17) 0.0149(16) 0.0036(18)
C19 0.036(2) 0.042(2) 0.0210(18) -0.0022(17) 0.0140(16) -0.0010(17)
C20 0.038(2) 0.037(2) 0.0220(18) -0.0025(16) 0.0119(16) -0.0011(17)
C21 0.032(2) 0.038(2) 0.0265(19) 0.0005(17) 0.0107(16) -0.0007(17)
C22 0.037(2) 0.038(2) 0.030(2) -0.0006(18) 0.0104(17) -0.0026(18)
C23 0.043(3) 0.053(3) 0.036(2) 0.007(2) 0.017(2) -0.003(2)
C24 0.043(3) 0.073(4) 0.044(3) 0.011(3) 0.025(2) 0.002(2)
C25 0.040(3) 0.068(3) 0.043(3) 0.003(3) 0.022(2) 0.010(2)
C26 0.038(2) 0.044(2) 0.034(2) 0.0059(19) 0.0141(19) 0.0067(19)
C27 0.040(2) 0.039(2) 0.0226(19) -0.0006(17) 0.0105(17) -0.0001(18)
C28 0.043(3) 0.050(3) 0.030(2) 0.006(2) 0.0094(19) 0.004(2)
C29 0.050(3) 0.058(3) 0.032(2) 0.007(2) 0.007(2) 0.010(2)
C30 0.060(3) 0.057(3) 0.028(2) 0.009(2) 0.010(2) 0.004(2)
C31 0.053(3) 0.049(3) 0.026(2) 0.005(2) 0.0137(19) 0.002(2)
C32 0.020(6) 0.141(16) 0.066(9) 0.000(10) 0.004(5) -0.016(7)
C33 0.127(16) 0.072(11) 0.091(12) 0.038(10) 0.016(11) 0.024(10)
C34 0.046(8) 0.113(14) 0.143(19) 0.048(14) -0.001(10) -0.016(9)
C35 0.096(6) 0.074(5) 0.117(7) 0.012(5) 0.071(6) 0.011(4)

loop_
_atom_type_symbol
_atom_type_description
_atom_type_scat_dispersion_real
_atom_type_scat_dispersion_imag
_atom_type_scat_source
C C 0.0033 0.0016 'International Tables Vol C Tables 4.2.6.8 and 6.1.1.4'
H H 0.0000 0.0000 'International Tables Vol C Tables 4.2.6.8 and 6.1.1.4'
Cl Cl 0.1484 0.1585 'International Tables Vol C Tables 4.2.6.8 and 6.1.1.4'
Cu Cu 0.3201 1.2651 'International Tables Vol C Tables 4.2.6.8 and 6.1.1.4'
N N 0.0061 0.0033 'International Tables Vol C Tables 4.2.6.8 and 6.1.1.4'
O O 0.0106 0.0060 'International Tables Vol C Tables 4.2.6.8 and 6.1.1.4'

loop_
_geom_angle_atom_site_label_1
_geom_angle_atom_site_label_2
_geom_angle_atom_site_label_3
_geom_angle
_geom_angle_site_symmetry_1
_geom_angle_site_symmetry_3
_geom_angle_publ_flag
N4 Cu1 N1 164.58(16) . . ?
N4 Cu1 N3 80.99(14) . . ?
N1 Cu1 N3 90.43(15) . . ?
N4 Cu1 N5 77.90(14) . . ?
N1 Cu1 N5 113.36(15) . . ?
N3 Cu1 N5 153.99(16) . . ?
N6 Cu2 O1 167.33(15) . 4_565 ?
N6 Cu2 N7 80.17(15) . . ?
O1 Cu2 N7 104.63(15) 4_565 . ?
N6 Cu2 O2 79.92(14) . . ?
O1 Cu2 O2 96.55(14) 4_565 . ?
N7 Cu2 O2 158.45(14) . . ?
N6 Cu2 N2 119.17(14) . 4_565 ?
O1 Cu2 N2 73.21(12) 4_565 4_565 ?
N7 Cu2 N2 85.80(14) . 4_565 ?
O2 Cu2 N2 96.77(13) . 4_565 ?
O4 Cl1 O5 110.8(4) . . ?
O4 Cl1 O6 111.3(4) . . ?
O5 Cl1 O6 112.2(4) . . ?
O4 Cl1 O3 108.9(4) . . ?
O5 Cl1 O3 106.8(3) . . ?
O6 Cl1 O3 106.7(4) . . ?
O8 Cl2 O7 111.5(4) . . ?
O8 Cl2 O10 111.8(5) . . ?
O7 Cl2 O10 110.8(4) . . ?
O8 Cl2 O9 106.4(4) . . ?
O7 Cl2 O9 109.9(4) . . ?
O10 Cl2 O9 106.3(5) . . ?
C13 O1 Cu2 120.4(3) . 4_566 ?
C19 O2 Cu2 108.6(3) . . ?
C1 N1 C5 119.2(4) . . ?
C1 N1 Cu1 115.9(3) . . ?
C5 N1 Cu1 124.4(3) . . ?
C6 N2 N3 118.3(3) . . ?
C6 N2 Cu2 136.3(3) . 4_566 ?
N3 N2 Cu2 104.6(2) . 4_566 ?
C13 N3 N2 113.8(3) . . ?
C13 N3 Cu1 115.8(3) . . ?
N2 N3 Cu1 128.0(3) . . ?
C14 N4 C18 122.3(4) . . ?
C14 N4 Cu1 117.3(3) . . ?
C18 N4 Cu1 119.1(3) . . ?
C19 N5 N6 108.2(3) . . ?
C19 N5 Cu1 113.2(3) . . ?
N6 N5 Cu1 137.5(3) . . ?
C20 N6 N5 124.7(4) . . ?
C20 N6 Cu2 119.4(3) . . ?
N5 N6 Cu2 115.7(3) . . ?
C31 N7 C27 119.5(4) . . ?
C31 N7 Cu2 126.8(3) . . ?
C27 N7 Cu2 113.1(3) . . ?
C32 N8 C33 122.5(17) . . ?
C32 N8 C34 120.3(16) . . ?
C33 N8 C34 117.2(14) . . ?
N10 N9 C35 89.8(16) . . ?
N10 N9 C36 57.1(15) . . ?
C35 N9 C36 116.0(17) . . ?
N10 N9 C38 120(2) . . ?
C35 N9 C38 124.1(17) . . ?
C36 N9 C38 119.8(18) . . ?
N10 N9 C39 59.2(15) . . ?
C35 N9 C39 131.0(16) . . ?
C36 N9 C39 80.1(16) . . ?
C38 N9 C39 61.1(15) . . ?
N9 N10 C37 136(2) . . ?
N9 N10 C36 76.9(19) . . ?
C37 N10 C36 68(2) . . ?
N9 N10 C39 78.7(19) . . ?
C37 N10 C39 129(2) . . ?
C36 N10 C39 96(2) . . ?
N9 N10 C35 48.0(12) . . ?
C37 N10 C35 115(2) . . ?
C36 N10 C35 103.2(18) . . ?
C39 N10 C35 115.3(18) . . ?
N1 C1 C2 122.4(4) . . ?
C1 C2 C3 119.2(5) . . ?
C2 C3 C4 119.1(5) . . ?
C3 C4 C5 120.2(4) . . ?
N1 C5 C4 119.9(4) . . ?
N1 C5 C6 121.3(4) . . ?
C4 C5 C6 118.7(4) . . ?
N2 C6 C5 128.7(4) . . ?
N2 C6 C7 113.9(4) . . ?
C5 C6 C7 117.4(4) . . ?
C8 C7 C12 118.8(4) . . ?
C8 C7 C6 123.8(4) . . ?
C12 C7 C6 117.4(4) . . ?
C7 C8 C9 120.0(5) . . ?
C10 C9 C8 120.3(5) . . ?
C9 C10 C11 120.1(5) . . ?
C10 C11 C12 120.1(6) . . ?
C11 C12 C7 120.6(5) . . ?
O1 C13 N3 127.7(4) . . ?
O1 C13 C14 119.9(4) . . ?
N3 C13 C14 112.4(4) . . ?
N4 C14 C15 121.0(4) . . ?
N4 C14 C13 111.7(4) . . ?
C15 C14 C13 127.3(4) . . ?
C14 C15 C16 117.6(5) . . ?
C15 C16 C17 120.9(4) . . ?
C18 C17 C16 117.6(4) . . ?
N4 C18 C17 120.6(4) . . ?
N4 C18 C19 111.3(4) . . ?
C17 C18 C19 128.1(4) . . ?
O2 C19 N5 126.2(4) . . ?
O2 C19 C18 120.1(4) . . ?
N5 C19 C18 113.7(3) . . ?
N6 C20 C21 124.3(4) . . ?
N6 C20 C27 112.4(4) . . ?
C21 C20 C27 123.2(4) . . ?
C22 C21 C26 119.9(4) . . ?
C22 C21 C20 118.5(4) . . ?
C26 C21 C20 121.5(4) . . ?
C23 C22 C21 119.8(5) . . ?
C24 C23 C22 119.8(5) . . ?
C23 C24 C25 121.1(5) . . ?
C24 C25 C26 120.3(5) . . ?
C25 C26 C21 119.0(5) . . ?
N7 C27 C28 121.3(4) . . ?
N7 C27 C20 114.3(4) . . ?
C28 C27 C20 124.2(4) . . ?
C27 C28 C29 119.1(5) . . ?
C30 C29 C28 119.7(5) . . ?
C29 C30 C31 118.7(5) . . ?
N7 C31 C30 121.7(5) . . ?
O11 C32 N8 138(3) . . ?
N9 C35 O12 137.6(12) . . ?
N9 C35 N10 42.1(10) . . ?
O12 C35 N10 110.9(10) . . ?
N10 C36 C37 54.9(18) . . ?
N10 C36 N9 46.0(14) . . ?
C37 C36 N9 97(2) . . ?
N10 C36 C39 44.7(14) . . ?
C37 C36 C39 88(2) . . ?
N9 C36 C39 52.7(13) . . ?
N10 C37 C36 57.1(18) . . ?
N9 C38 C39 62.3(15) . . ?
N10 C39 C38 98(2) . . ?
N10 C39 N9 42.0(12) . . ?
C38 C39 N9 56.7(14) . . ?
N10 C39 C36 39.8(13) . . ?
C38 C39 C36 92.3(19) . . ?
N9 C39 C36 47.2(12) . . ?

loop_
_geom_bond_atom_site_label_1
_geom_bond_atom_site_label_2
_geom_bond_distance
_geom_bond_site_symmetry_2
_geom_bond_publ_flag
Cu1 N4 1.928(4) . ?
Cu1 N1 1.944(4) . ?
Cu1 N3 1.955(3) . ?
Cu1 N5 2.069(3) . ?
Cu2 N6 1.936(3) . ?
Cu2 O1 1.954(3) 4_565 ?
Cu2 N7 1.992(4) . ?
Cu2 O2 2.009(3) . ?
Cu2 N2 2.478(4) 4_565 ?
Cl1 O4 1.397(5) . ?
Cl1 O5 1.402(5) . ?
Cl1 O6 1.406(5) . ?
Cl1 O3 1.446(5) . ?
Cl2 O8 1.428(7) . ?
Cl2 O7 1.429(5) . ?
Cl2 O10 1.431(6) . ?
Cl2 O9 1.455(8) . ?
O1 C13 1.251(5) . ?
O1 Cu2 1.954(3) 4_566 ?
O2 C19 1.269(5) . ?
O11 C32 0.87(2) . ?
O12 C35 1.227(8) . ?
N1 C1 1.350(6) . ?
N1 C5 1.364(5) . ?
N2 C6 1.288(6) . ?
N2 N3 1.375(4) . ?
N2 Cu2 2.478(4) 4_566 ?
N3 C13 1.339(6) . ?
N4 C14 1.324(5) . ?
N4 C18 1.340(5) . ?
N5 C19 1.334(5) . ?
N5 N6 1.384(5) . ?
N6 C20 1.285(6) . ?
N7 C31 1.330(6) . ?
N7 C27 1.362(5) . ?
N8 C32 1.27(2) . ?
N8 C33 1.36(2) . ?
N8 C34 1.40(3) . ?
N9 N10 1.09(2) . ?
N9 C35 1.212(16) . ?
N9 C36 1.48(3) . ?
N9 C38 1.51(3) . ?
N9 C39 1.60(3) . ?
N10 C37 1.24(3) . ?
N10 C36 1.28(3) . ?
N10 C39 1.40(3) . ?
N10 C35 1.63(2) . ?
C1 C2 1.372(7) . ?
C2 C3 1.376(7) . ?
C3 C4 1.381(7) . ?
C4 C5 1.389(6) . ?
C5 C6 1.497(6) . ?
C6 C7 1.505(6) . ?
C7 C8 1.388(7) . ?
C7 C12 1.394(7) . ?
C8 C9 1.401(6) . ?
C9 C10 1.372(9) . ?
C10 C11 1.375(9) . ?
C11 C12 1.388(7) . ?
C13 C14 1.504(6) . ?
C14 C15 1.368(6) . ?
C15 C16 1.396(6) . ?
C16 C17 1.397(7) . ?
C17 C18 1.369(6) . ?
C18 C19 1.492(6) . ?
C20 C21 1.477(6) . ?
C20 C27 1.479(6) . ?
C21 C22 1.399(6) . ?
C21 C26 1.402(6) . ?
C22 C23 1.389(6) . ?
C23 C24 1.375(8) . ?
C24 C25 1.376(8) . ?
C25 C26 1.396(6) . ?
C27 C28 1.379(7) . ?
C28 C29 1.387(7) . ?
C29 C30 1.373(8) . ?
C30 C31 1.403(8) . ?
C36 C37 1.41(4) . ?
C36 C39 1.99(4) . ?
C38 C39 1.58(3) . ?
